data_1514209
loop_
_publ_author_name
'Zhou, Jing'
'Yeung, Ying-Yeung'

_publ_section_title
;
 N-Bromosuccinimide-Induced Aminocyclization-Aziridine Ring-Expansion
 Cascade: An Asymmetric and Highly Stereoselective Approach toward the
 Synthesis of Azepane.
;
_journal_issue 8
_journal_name_full 'Organic letters'
_journal_page_first 2134
_journal_page_last 2137
_journal_paper_doi 10.1021/ol5005609
_journal_volume 16
_journal_year 2014
_chemical_absolute_configuration rmad
_chemical_formula_sum 'C28 H33 N3 O9 S2'
_chemical_formula_weight 619.69
_chemical_name_systematic
; 
 ? 
;
_space_group_crystal_system monoclinic
_space_group_IT_number 5
_space_group_name_Hall 'C 2y'
_space_group_name_H-M_alt 'C 1 2 1'
_symmetry_space_group_name_Hall 'C 2y'
_symmetry_space_group_name_H-M 'C 1 2 1'
_atom_sites_solution_hydrogens mixed
_audit_creation_method SHELXL-2013
_cell_angle_alpha 90
_cell_angle_beta 117.029(3)
_cell_angle_gamma 90
_cell_formula_units_Z 4
_cell_length_a 29.758(3)
_cell_length_b 6.7860(7)
_cell_length_c 16.7258(18)
_cell_measurement_reflns_used 9916
_cell_measurement_temperature 100(2)
_cell_measurement_theta_max 23.09
_cell_measurement_theta_min 2.45
_cell_volume 3008.7(5)
_computing_cell_refinement 'Bruker SAINT'
_computing_data_collection 'Bruker APEX2'
_computing_data_reduction 'Bruker SAINT'
_computing_molecular_graphics 'Bruker SHELXTL'
_computing_publication_material 'Bruker SHELXTL'
_computing_structure_refinement 'SHELXL-2013 (Sheldrick, 2013)'
_computing_structure_solution 'SHELXS-97 (Sheldrick, 2008)'
_diffrn_ambient_temperature 100(2)
_diffrn_measured_fraction_theta_full 0.998
_diffrn_measured_fraction_theta_max 0.998
_diffrn_measurement_device_type 'Bruker D8 Venture'
_diffrn_measurement_method '\f and \w scans'
_diffrn_radiation_type MoK\a
_diffrn_radiation_wavelength 0.71073
_diffrn_reflns_av_R_equivalents 0.0762
_diffrn_reflns_av_unetI/netI 0.0569
_diffrn_reflns_Laue_measured_fraction_full 0.998
_diffrn_reflns_Laue_measured_fraction_max 0.998
_diffrn_reflns_limit_h_max 38
_diffrn_reflns_limit_h_min -38
_diffrn_reflns_limit_k_max 8
_diffrn_reflns_limit_k_min -8
_diffrn_reflns_limit_l_max 21
_diffrn_reflns_limit_l_min -21
_diffrn_reflns_number 49192
_diffrn_reflns_point_group_measured_fraction_full 0.998
_diffrn_reflns_point_group_measured_fraction_max 0.999
_diffrn_reflns_theta_full 25.242
_diffrn_reflns_theta_max 27.497
_diffrn_reflns_theta_min 2.738
_exptl_absorpt_coefficient_mu 0.234
_exptl_absorpt_correction_T_max 0.7449
_exptl_absorpt_correction_T_min 0.6892
_exptl_absorpt_correction_type multi-scan
_exptl_absorpt_process_details 'Sadabs, (Sheldrick 2008)'
_exptl_crystal_colour colourless
_exptl_crystal_density_diffrn 1.368
_exptl_crystal_density_meas ?
_exptl_crystal_description Rod
_exptl_crystal_F_000 1304
_exptl_crystal_size_max 0.420
_exptl_crystal_size_mid 0.140
_exptl_crystal_size_min 0.070
_refine_diff_density_max 0.579
_refine_diff_density_min -0.329
_refine_diff_density_rms 0.055
_refine_ls_abs_structure_details
; 
 Flack x determined using 2086 quotients [(I+)-(I-)]/[(I+)+(I-)] 
 (Parsons and Flack (2004), Acta Cryst. A60, s61). 
;
_refine_ls_abs_structure_Flack 0.04(2)
_refine_ls_extinction_method none
_refine_ls_goodness_of_fit_ref 1.051
_refine_ls_hydrogen_treatment mixed
_refine_ls_matrix_type full
_refine_ls_number_parameters 473
_refine_ls_number_reflns 6898
_refine_ls_number_restraints 6
_refine_ls_restrained_S_all 1.051
_refine_ls_R_factor_all 0.0826
_refine_ls_R_factor_gt 0.0536
_refine_ls_shift/su_max 0.000
_refine_ls_shift/su_mean 0.000
_refine_ls_structure_factor_coef Fsqd
_refine_ls_weighting_details 'w=1/[\s^2^(Fo^2^)+(0.0366P)^2^+4.6305P] where P=(Fo^2^+2Fc^2^)/3'
_refine_ls_weighting_scheme calc
_refine_ls_wR_factor_gt 0.1033
_refine_ls_wR_factor_ref 0.1122
_reflns_Friedel_coverage 0.844
_reflns_Friedel_fraction_full 0.999
_reflns_Friedel_fraction_max 0.999
_reflns_number_gt 5388
_reflns_number_total 6898
_reflns_threshold_expression 'I > 2\s(I)'
_cod_data_source_file ol5005609_si_002.cif
_cod_data_source_block d412
_cod_depositor_comments
;
The following automatic conversions were performed:

'_exptl_absorpt_correction_type' value 'Multi-scan' changed to
'multi-scan' according to
/usr/data/users/saulius/automatic-downloads/rss-feeds/ACS/lib/dictionaries/cif_core.dic
dictionary named 'cif_core.dic' version 2.4.2 from 2011-04-26.

Automatic conversion script
Id: cif_fix_values 2281 2013-09-26 08:29:07Z andrius 

 Adding full bibliography for
 ./tmp-cod-update-bibliographies-8800/cifs/1514209.cif.

The following automatic conversions were performed:

'_exptl_crystal_density_meas' value 'Not Measured' was changed to '?'
- the value is perceived as not measured.

Automatic conversion script
Id: cif_fix_values 3008 2015-01-20 13:52:24Z robertas 
;
_cod_original_cell_volume 3008.7(6)
_cod_database_code 1514209
_shelx_space_group_comment
; 
The symmetry employed for this shelxl refinement is uniquely defined 
by the following loop, which should always be used as a source of 
symmetry information in preference to the above space-group names. 
They are only intended as comments. 
;
_shelx_estimated_absorpt_t_min 0.908
_shelx_estimated_absorpt_t_max 0.984
_shelxl_version_number 2013-3

loop_
_space_group_symop_operation_xyz
'x, y, z'
'-x, y, -z'
'x+1/2, y+1/2, z'
'-x+1/2, y+1/2, -z'

loop_
_atom_site_label
_atom_site_type_symbol
_atom_site_fract_x
_atom_site_fract_y
_atom_site_fract_z
_atom_site_U_iso_or_equiv
_atom_site_adp_type
_atom_site_occupancy
_atom_site_site_symmetry_order
_atom_site_calc_flag
_atom_site_refinement_flags_posn
_atom_site_refinement_flags_adp
_atom_site_refinement_flags_occupancy
_atom_site_disorder_assembly
_atom_site_disorder_group
C1N C 0.4776(5) 0.569(2) 0.4842(11) 0.088(5) Uiso 0.5 1 d D . P A -1
H1N1 H 0.4812 0.5644 0.5454 0.132 Uiso 0.5 1 calc R U P A -1
H1N2 H 0.4417 0.5685 0.4411 0.132 Uiso 0.5 1 calc R U P A -1
H1N3 H 0.4935 0.6885 0.4764 0.132 Uiso 0.5 1 calc R U P A -1
O1N O 0.5020(8) 0.396(3) 0.4688(12) 0.182(7) Uiso 0.5 1 d D . P A -1
H1N H 0.5333 0.4025 0.5018 0.273 Uiso 0.5 1 calc R U P A -1
C1M C 0.5289(5) 0.813(2) 0.3693(9) 0.083(4) Uiso 0.5 1 d . . P B 2
H1M1 H 0.5146 0.9103 0.3949 0.124 Uiso 0.5 1 calc R U P B 2
H1M2 H 0.5356 0.8766 0.3232 0.124 Uiso 0.5 1 calc R U P B 2
H1M3 H 0.5604 0.7612 0.4168 0.124 Uiso 0.5 1 calc R U P B 2
O1M O 0.4912(4) 0.6439(16) 0.3270(7) 0.090(3) Uiso 0.5 1 d . . P B 2
H1M H 0.5035 0.5392 0.3554 0.136 Uiso 0.5 1 calc R U P B 2
S1 S 0.42246(7) 0.8819(3) -0.17490(13) 0.0238(4) Uani 0.5 1 d . . P C 1
O5S O 0.44091(19) 0.7380(10) -0.2141(4) 0.0314(14) Uani 0.5 1 d . . P C 1
O6S O 0.4450(2) 1.0737(9) -0.1528(4) 0.0345(15) Uani 0.5 1 d . . P C 1
O7S O 0.4624(3) 0.3627(13) 0.1863(4) 0.0507(18) Uani 0.5 1 d . . P C 1
O8S O 0.4468(3) 0.6462(13) 0.2275(5) 0.063(2) Uani 0.5 1 d . . P C 1
N3S N 0.4514(4) 0.5356(16) 0.1725(6) 0.043(2) Uani 0.5 1 d . . P C 1
C1S C 0.4284(2) 0.7797(7) -0.0744(3) 0.0239(18) Uani 0.5 1 d G . P C 1
C2S C 0.4320(2) 0.5766(7) -0.0623(3) 0.0280(19) Uani 0.5 1 d G . P C 1
H2S H 0.4300 0.4928 -0.1093 0.034 Uiso 0.5 1 calc R U P C 1
C3S C 0.4385(2) 0.4961(6) 0.0187(3) 0.0293(19) Uani 0.5 1 d G . P C 1
H3S H 0.4409 0.3573 0.0270 0.035 Uiso 0.5 1 calc R U P C 1
C4S C 0.4415(2) 0.6187(8) 0.0875(3) 0.030(2) Uani 0.5 1 d G . P C 1
C5S C 0.4379(2) 0.8217(8) 0.0754(3) 0.0318(19) Uani 0.5 1 d G . P C 1
H5S H 0.4400 0.9055 0.1224 0.038 Uiso 0.5 1 calc R U P C 1
C6S C 0.4314(2) 0.9022(6) -0.0056(3) 0.0301(19) Uani 0.5 1 d G . P C 1
H6S H 0.4290 1.0410 -0.0139 0.036 Uiso 0.5 1 calc R U P C 1
S2 S 0.39940(7) 0.8803(3) -0.11148(11) 0.0196(4) Uani 0.5 1 d . . P C 2
O5X O 0.38086(18) 0.7408(8) -0.0698(3) 0.0245(12) Uani 0.5 1 d . . P C 2
O6X O 0.4140(2) 1.0743(8) -0.0733(4) 0.0269(13) Uani 0.5 1 d . . P C 2
O7X O 0.6068(2) 0.6142(11) -0.1360(5) 0.0480(18) Uani 0.5 1 d . . P C 2
O8X O 0.5810(3) 0.3313(13) -0.1170(6) 0.057(2) Uani 0.5 1 d . . P C 2
N3X N 0.5765(3) 0.5063(17) -0.1254(7) 0.041(2) Uani 0.5 1 d . . P C 2
C1X C 0.45087(14) 0.7726(7) -0.1166(3) 0.0163(16) Uani 0.5 1 d G . P C 2
C2X C 0.45540(15) 0.5686(6) -0.1149(3) 0.0189(16) Uani 0.5 1 d G . P C 2
H2X H 0.4303 0.4883 -0.1112 0.023 Uiso 0.5 1 calc R U P C 2
C3X C 0.49670(18) 0.4820(6) -0.1188(4) 0.0235(18) Uani 0.5 1 d G . P C 2
H3X H 0.4998 0.3426 -0.1177 0.028 Uiso 0.5 1 calc R U P C 2
C4X C 0.53345(15) 0.5995(8) -0.1244(4) 0.028(2) Uani 0.5 1 d G . P C 2
C5X C 0.52892(16) 0.8035(7) -0.1260(4) 0.0297(19) Uani 0.5 1 d G . P C 2
H5X H 0.5540 0.8837 -0.1298 0.036 Uiso 0.5 1 calc R U P C 2
C6X C 0.48762(18) 0.8900(5) -0.1221(3) 0.0239(17) Uani 0.5 1 d G . P C 2
H6X H 0.4845 1.0295 -0.1232 0.029 Uiso 0.5 1 calc R U P C 2
S3 S 0.27137(3) 0.33315(17) -0.26343(6) 0.0214(2) Uani 1 1 d . . . . .
O2 O 0.15777(10) 0.7222(5) -0.52148(17) 0.0310(7) Uani 1 1 d . . . . .
O1 O 0.12601(16) 1.0225(7) -0.5224(3) 0.0654(12) Uani 1 1 d . . . . .
O3 O 0.23726(10) 0.1962(4) -0.32822(17) 0.0260(6) Uani 1 1 d . . . . .
O4 O 0.32467(10) 0.3032(4) -0.23415(18) 0.0299(7) Uani 1 1 d . . . . .
N1 N 0.25428(12) 0.5540(5) -0.30317(19) 0.0184(7) Uani 1 1 d . . . . .
N2 N 0.36180(13) 0.9150(5) -0.2268(3) 0.0441(11) Uani 1 1 d D . . . .
H2N H 0.359(3) 1.031(4) -0.254(4) 0.053 Uiso 0.5 1 d D U P D 2
H2M H 0.345(2) 1.025(5) -0.227(4) 0.053 Uiso 0.5 1 d D U P E 1
C1 C 0.22868(14) 0.5839(6) -0.4017(2) 0.0199(8) Uani 1 1 d . . . . .
H1 H 0.2132 0.4558 -0.4307 0.024 Uiso 1 1 calc R U . . .
C2 C 0.26738(15) 0.6436(6) -0.4343(3) 0.0248(9) Uani 1 1 d . . . . .
H2A H 0.2875 0.5261 -0.4328 0.030 Uiso 1 1 calc R U . . .
H2B H 0.2491 0.6876 -0.4975 0.030 Uiso 1 1 calc R U . . .
C3 C 0.30323(15) 0.8066(6) -0.3793(3) 0.0280(9) Uani 1 1 d . . . . .
H3A H 0.2843 0.9316 -0.3886 0.034 Uiso 1 1 calc R U . . .
H3B H 0.3294 0.8261 -0.3996 0.034 Uiso 1 1 calc R U . . .
C4 C 0.32841(15) 0.7535(6) -0.2793(3) 0.0297(10) Uani 1 1 d . . . . .
H4 H 0.3491 0.6319 -0.2702 0.036 Uiso 1 1 calc R U . . .
C5 C 0.28837(14) 0.7120(6) -0.2498(2) 0.0232(9) Uani 1 1 d . . . . .
H5A H 0.3047 0.6736 -0.1857 0.028 Uiso 1 1 calc R U . . .
H5B H 0.2686 0.8334 -0.2560 0.028 Uiso 1 1 calc R U . . .
C6 C 0.26234(15) 0.3322(6) -0.1667(2) 0.0247(8) Uani 1 1 d . . . . .
C7 C 0.21388(17) 0.3410(8) -0.1768(3) 0.0364(10) Uani 1 1 d . . . . .
H7 H 0.1860 0.3487 -0.2349 0.044 Uiso 1 1 calc R U . . .
C8 C 0.2064(2) 0.3383(8) -0.1007(3) 0.0456(12) Uani 1 1 d . . . . .
H8 H 0.1731 0.3418 -0.1070 0.055 Uiso 1 1 calc R U . . .
C9 C 0.2469(2) 0.3305(7) -0.0157(3) 0.0452(13) Uani 1 1 d . . . . .
C10 C 0.2946(2) 0.3215(8) -0.0080(3) 0.0480(13) Uani 1 1 d . . . . .
H10 H 0.3225 0.3154 0.0501 0.058 Uiso 1 1 calc R U . . .
C11 C 0.30349(17) 0.3211(7) -0.0827(3) 0.0355(10) Uani 1 1 d . . . . .
H11 H 0.3368 0.3135 -0.0762 0.043 Uiso 1 1 calc R U . . .
C12 C 0.2378(3) 0.3278(8) 0.0667(3) 0.0675(18) Uani 1 1 d . . . . .
H12A H 0.2565 0.2182 0.1058 0.101 Uiso 1 1 calc R U . . .
H12B H 0.2017 0.3112 0.0481 0.101 Uiso 1 1 calc R U . . .
H12C H 0.2494 0.4523 0.0994 0.101 Uiso 1 1 calc R U . . .
C13 C 0.18606(14) 0.7344(6) -0.4244(2) 0.0234(9) Uani 1 1 d . . . . .
H13 H 0.2004 0.8697 -0.4060 0.028 Uiso 1 1 calc R U . . .
C14 C 0.15259(15) 0.6844(7) -0.3822(3) 0.0279(9) Uani 1 1 d . . . . .
C15 C 0.12438(17) 0.5122(8) -0.4047(3) 0.0396(12) Uani 1 1 d . . . . .
H15 H 0.1258 0.4237 -0.4475 0.047 Uiso 1 1 calc R U . . .
C16 C 0.09394(19) 0.4711(10) -0.3635(4) 0.0576(16) Uani 1 1 d . . . . .
H16 H 0.0745 0.3534 -0.3781 0.069 Uiso 1 1 calc R U . . .
C17 C 0.0917(2) 0.5995(12) -0.3016(4) 0.0660(18) Uani 1 1 d . . . . .
H17 H 0.0706 0.5704 -0.2744 0.079 Uiso 1 1 calc R U . . .
C18 C 0.1196(2) 0.7679(11) -0.2793(4) 0.0645(19) Uani 1 1 d . . . . .
H18 H 0.1184 0.8550 -0.2358 0.077 Uiso 1 1 calc R U . . .
C19 C 0.14942(17) 0.8113(9) -0.3201(3) 0.0423(12) Uani 1 1 d . . . . .
H19 H 0.1682 0.9305 -0.3053 0.051 Uiso 1 1 calc R U . . .
C20 C 0.12622(16) 0.8765(9) -0.5616(3) 0.0418(13) Uani 1 1 d . . . . .
C21 C 0.09291(17) 0.8279(11) -0.6586(3) 0.0618(17) Uani 1 1 d . . . . .
H21A H 0.0728 0.9437 -0.6892 0.093 Uiso 1 1 calc R U . . .
H21B H 0.0704 0.7188 -0.6626 0.093 Uiso 1 1 calc R U . . .
H21C H 0.1139 0.7894 -0.6873 0.093 Uiso 1 1 calc R U . . .

loop_
_atom_site_aniso_label
_atom_site_aniso_U_11
_atom_site_aniso_U_22
_atom_site_aniso_U_33
_atom_site_aniso_U_23
_atom_site_aniso_U_13
_atom_site_aniso_U_12
S1 0.0205(9) 0.0240(11) 0.0243(9) 0.0035(8) 0.0079(8) 0.0002(8)
O5S 0.022(3) 0.044(4) 0.028(3) -0.001(3) 0.011(2) 0.005(3)
O6S 0.030(3) 0.029(4) 0.036(3) 0.006(3) 0.008(3) -0.011(3)
O7S 0.051(4) 0.057(5) 0.039(4) 0.022(4) 0.016(3) 0.001(4)
O8S 0.091(6) 0.072(6) 0.032(4) -0.003(4) 0.033(4) -0.016(5)
N3S 0.034(5) 0.068(8) 0.028(5) 0.005(5) 0.014(4) -0.009(5)
C1S 0.018(4) 0.020(5) 0.024(4) -0.002(3) 0.001(3) 0.005(3)
C2S 0.030(5) 0.025(5) 0.022(4) -0.005(4) 0.006(4) 0.000(4)
C3S 0.028(5) 0.028(5) 0.024(4) 0.002(4) 0.005(4) -0.003(4)
C4S 0.019(5) 0.048(6) 0.018(5) 0.000(4) 0.004(4) -0.004(5)
C5S 0.031(4) 0.039(5) 0.025(4) -0.010(4) 0.012(4) -0.003(5)
C6S 0.027(4) 0.027(5) 0.032(4) -0.008(4) 0.009(4) 0.000(4)
S2 0.0208(9) 0.0206(11) 0.0143(8) -0.0021(8) 0.0052(7) 0.0024(8)
O5X 0.021(3) 0.035(3) 0.016(2) 0.003(2) 0.008(2) 0.004(2)
O6X 0.028(3) 0.022(3) 0.023(3) -0.006(2) 0.005(2) 0.002(2)
O7X 0.031(4) 0.059(5) 0.060(5) -0.020(4) 0.027(3) -0.010(3)
O8X 0.042(4) 0.043(5) 0.099(6) -0.020(5) 0.042(4) 0.000(4)
N3X 0.014(4) 0.068(8) 0.040(5) -0.029(5) 0.012(4) -0.011(5)
C1X 0.018(3) 0.020(4) 0.003(3) 0.000(3) -0.003(3) 0.003(3)
C2X 0.019(4) 0.022(4) 0.015(3) -0.004(3) 0.008(3) -0.008(3)
C3X 0.018(4) 0.026(5) 0.023(4) -0.012(3) 0.006(3) -0.006(3)
C4X 0.014(4) 0.040(6) 0.028(5) -0.011(4) 0.008(4) 0.003(4)
C5X 0.026(4) 0.040(6) 0.023(4) -0.003(4) 0.011(3) -0.003(4)
C6X 0.023(4) 0.020(4) 0.025(4) -0.002(3) 0.008(3) 0.001(3)
S3 0.0303(5) 0.0144(5) 0.0195(4) -0.0026(4) 0.0114(4) 0.0016(4)
O2 0.0293(15) 0.0410(19) 0.0176(13) 0.0077(13) 0.0062(11) -0.0004(14)
O1 0.071(3) 0.052(3) 0.056(2) 0.015(2) 0.014(2) 0.031(2)
O3 0.0385(16) 0.0176(15) 0.0234(14) -0.0066(12) 0.0153(12) -0.0049(13)
O4 0.0324(15) 0.0185(16) 0.0363(15) -0.0011(13) 0.0135(12) 0.0051(12)
N1 0.0245(17) 0.0152(17) 0.0138(15) -0.0014(13) 0.0072(13) 0.0021(13)
N2 0.0242(19) 0.021(2) 0.058(3) 0.0006(18) -0.0064(18) 0.0011(16)
C1 0.024(2) 0.018(2) 0.0163(18) -0.0015(15) 0.0088(15) 0.0018(16)
C2 0.028(2) 0.028(2) 0.026(2) -0.0023(17) 0.0180(17) -0.0016(17)
C3 0.027(2) 0.019(2) 0.041(2) 0.0021(19) 0.0182(17) -0.0001(17)
C4 0.021(2) 0.014(2) 0.042(2) -0.0031(17) 0.0036(17) 0.0034(16)
C5 0.030(2) 0.013(2) 0.0174(18) -0.0016(15) 0.0030(15) 0.0025(16)
C6 0.046(2) 0.0130(18) 0.0177(16) -0.0034(18) 0.0163(16) -0.001(2)
C7 0.055(3) 0.033(3) 0.027(2) -0.003(2) 0.0238(19) 0.001(2)
C8 0.079(3) 0.032(3) 0.046(3) 0.004(3) 0.046(3) 0.008(3)
C9 0.106(4) 0.011(2) 0.030(2) -0.001(2) 0.041(3) -0.004(3)
C10 0.087(4) 0.027(3) 0.020(2) 0.005(2) 0.015(2) -0.010(3)
C11 0.052(3) 0.021(2) 0.0243(19) 0.004(2) 0.0095(18) -0.008(2)
C12 0.164(6) 0.017(2) 0.047(3) 0.005(3) 0.071(4) 0.003(4)
C13 0.0239(19) 0.026(2) 0.0165(17) -0.0007(16) 0.0055(15) -0.0026(17)
C14 0.026(2) 0.036(3) 0.0221(19) 0.0063(18) 0.0110(16) 0.0081(19)
C15 0.029(2) 0.050(3) 0.041(3) 0.008(2) 0.017(2) -0.001(2)
C16 0.036(3) 0.072(4) 0.069(4) 0.017(3) 0.027(3) -0.006(3)
C17 0.058(4) 0.096(5) 0.069(4) 0.017(4) 0.051(3) 0.009(4)
C18 0.057(3) 0.094(6) 0.061(4) 0.000(3) 0.043(3) 0.014(3)
C19 0.039(2) 0.053(3) 0.041(2) 0.003(3) 0.023(2) 0.014(2)
C20 0.029(2) 0.063(4) 0.029(2) 0.019(3) 0.0101(19) 0.007(3)
C21 0.038(3) 0.112(5) 0.028(2) 0.033(3) 0.0083(19) 0.013(3)

loop_
_atom_type_symbol
_atom_type_description
_atom_type_scat_dispersion_real
_atom_type_scat_dispersion_imag
_atom_type_scat_source
C C 0.0033 0.0016 'International Tables Vol C Tables 4.2.6.8 and 6.1.1.4'
H H 0.0000 0.0000 'International Tables Vol C Tables 4.2.6.8 and 6.1.1.4'
N N 0.0061 0.0033 'International Tables Vol C Tables 4.2.6.8 and 6.1.1.4'
O O 0.0106 0.0060 'International Tables Vol C Tables 4.2.6.8 and 6.1.1.4'
S S 0.1246 0.1234 'International Tables Vol C Tables 4.2.6.8 and 6.1.1.4'

loop_
_geom_angle_atom_site_label_1
_geom_angle_atom_site_label_2
_geom_angle_atom_site_label_3
_geom_angle
O1N C1N H1N1 109.5
O1N C1N H1N2 109.5
H1N1 C1N H1N2 109.5
O1N C1N H1N3 109.5
H1N1 C1N H1N3 109.5
H1N2 C1N H1N3 109.5
C1N O1N H1N 109.5
O1M C1M H1M1 109.5
O1M C1M H1M2 109.5
H1M1 C1M H1M2 109.5
O1M C1M H1M3 109.5
H1M1 C1M H1M3 109.5
H1M2 C1M H1M3 109.5
C1M O1M H1M 109.5
O5S S1 O6S 120.7(4)
O5S S1 N2 114.7(3)
O6S S1 N2 106.7(3)
O5S S1 C1S 106.2(3)
O6S S1 C1S 106.3(3)
N2 S1 C1S 99.9(3)
O7S N3S O8S 123.7(9)
O7S N3S C4S 119.2(8)
O8S N3S C4S 117.1(9)
C2S C1S C6S 120.0
C2S C1S S1 120.1(3)
C6S C1S S1 119.9(3)
C3S C2S C1S 120.0
C3S C2S H2S 120.0
C1S C2S H2S 120.0
C2S C3S C4S 120.0
C2S C3S H3S 120.0
C4S C3S H3S 120.0
C5S C4S C3S 120.0
C5S C4S N3S 120.3(6)
C3S C4S N3S 119.6(6)
C4S C5S C6S 120.0
C4S C5S H5S 120.0
C6S C5S H5S 120.0
C5S C6S C1S 120.0
C5S C6S H6S 120.0
C1S C6S H6S 120.0
O5X S2 O6X 119.7(3)
O5X S2 C1X 106.9(3)
O6X S2 C1X 108.2(3)
O5X S2 N2 115.6(3)
O6X S2 N2 106.1(3)
C1X S2 N2 98.0(2)
O8X N3X O7X 123.7(9)
O8X N3X C4X 119.3(8)
O7X N3X C4X 117.0(10)
C2X C1X C6X 120.0
C2X C1X S2 119.9(3)
C6X C1X S2 120.1(3)
C1X C2X C3X 120.0
C1X C2X H2X 120.0
C3X C2X H2X 120.0
C4X C3X C2X 120.0
C4X C3X H3X 120.0
C2X C3X H3X 120.0
C3X C4X C5X 120.0
C3X C4X N3X 118.8(5)
C5X C4X N3X 121.2(5)
C6X C5X C4X 120.0
C6X C5X H5X 120.0
C4X C5X H5X 120.0
C5X C6X C1X 120.0
C5X C6X H6X 120.0
C1X C6X H6X 120.0
O3 S3 O4 117.02(17)
O3 S3 N1 107.79(17)
O4 S3 N1 111.06(17)
O3 S3 C6 109.91(18)
O4 S3 C6 106.90(18)
N1 S3 C6 103.29(18)
C20 O2 C13 115.2(3)
C5 N1 C1 116.1(3)
C5 N1 S3 115.1(2)
C1 N1 S3 119.2(2)
C4 N2 S1 120.1(3)
C4 N2 S2 118.5(3)
C4 N2 H2N 118(5)
S2 N2 H2N 123(5)
C4 N2 H2M 113(4)
S1 N2 H2M 127(4)
N1 C1 C13 108.4(3)
N1 C1 C2 110.0(3)
C13 C1 C2 113.9(3)
N1 C1 H1 108.1
C13 C1 H1 108.1
C2 C1 H1 108.1
C3 C2 C1 114.2(3)
C3 C2 H2A 108.7
C1 C2 H2A 108.7
C3 C2 H2B 108.7
C1 C2 H2B 108.7
H2A C2 H2B 107.6
C2 C3 C4 110.5(3)
C2 C3 H3A 109.6
C4 C3 H3A 109.6
C2 C3 H3B 109.6
C4 C3 H3B 109.6
H3A C3 H3B 108.1
N2 C4 C5 111.4(4)
N2 C4 C3 109.8(3)
C5 C4 C3 109.5(3)
N2 C4 H4 108.7
C5 C4 H4 108.7
C3 C4 H4 108.7
N1 C5 C4 111.6(3)
N1 C5 H5A 109.3
C4 C5 H5A 109.3
N1 C5 H5B 109.3
C4 C5 H5B 109.3
H5A C5 H5B 108.0
C7 C6 C11 121.5(4)
C7 C6 S3 118.5(3)
C11 C6 S3 120.0(3)
C6 C7 C8 118.8(4)
C6 C7 H7 120.6
C8 C7 H7 120.6
C9 C8 C7 121.1(5)
C9 C8 H8 119.5
C7 C8 H8 119.5
C10 C9 C8 118.6(4)
C10 C9 C12 121.2(5)
C8 C9 C12 120.2(5)
C9 C10 C11 122.0(4)
C9 C10 H10 119.0
C11 C10 H10 119.0
C6 C11 C10 118.0(4)
C6 C11 H11 121.0
C10 C11 H11 121.0
C9 C12 H12A 109.5
C9 C12 H12B 109.5
H12A C12 H12B 109.5
C9 C12 H12C 109.5
H12A C12 H12C 109.5
H12B C12 H12C 109.5
O2 C13 C14 110.0(3)
O2 C13 C1 103.4(3)
C14 C13 C1 112.6(3)
O2 C13 H13 110.2
C14 C13 H13 110.2
C1 C13 H13 110.2
C19 C14 C15 119.2(4)
C19 C14 C13 120.0(4)
C15 C14 C13 120.9(4)
C14 C15 C16 118.9(5)
C14 C15 H15 120.5
C16 C15 H15 120.5
C17 C16 C15 120.6(6)
C17 C16 H16 119.7
C15 C16 H16 119.7
C18 C17 C16 120.4(5)
C18 C17 H17 119.8
C16 C17 H17 119.8
C17 C18 C19 119.6(6)
C17 C18 H18 120.2
C19 C18 H18 120.2
C18 C19 C14 121.2(6)
C18 C19 H19 119.4
C14 C19 H19 119.4
O1 C20 O2 123.0(4)
O1 C20 C21 127.7(5)
O2 C20 C21 109.3(5)
C20 C21 H21A 109.5
C20 C21 H21B 109.5
H21A C21 H21B 109.5
C20 C21 H21C 109.5
H21A C21 H21C 109.5
H21B C21 H21C 109.5

loop_
_geom_bond_atom_site_label_1
_geom_bond_atom_site_label_2
_geom_bond_distance
C1N O1N 1.461(12)
C1N H1N1 0.9800
C1N H1N2 0.9800
C1N H1N3 0.9800
O1N H1N 0.8400
C1M O1M 1.536(17)
C1M H1M1 0.9800
C1M H1M2 0.9800
C1M H1M3 0.9800
O1M H1M 0.8400
S1 O5S 1.419(6)
S1 O6S 1.433(6)
S1 N2 1.624(4)
S1 C1S 1.751(4)
O7S N3S 1.212(12)
O8S N3S 1.241(12)
N3S C4S 1.430(10)
C1S C2S 1.3900
C1S C6S 1.3900
C2S C3S 1.3900
C2S H2S 0.9500
C3S C4S 1.3900
C3S H3S 0.9500
C4S C5S 1.3900
C5S C6S 1.3900
C5S H5S 0.9500
C6S H6S 0.9500
S2 O5X 1.427(6)
S2 O6X 1.441(6)
S2 C1X 1.734(4)
S2 N2 1.751(4)
O7X N3X 1.237(11)
O8X N3X 1.196(12)
N3X C4X 1.434(10)
C1X C2X 1.3900
C1X C6X 1.3900
C2X C3X 1.3900
C2X H2X 0.9500
C3X C4X 1.3900
C3X H3X 0.9500
C4X C5X 1.3900
C5X C6X 1.3900
C5X H5X 0.9500
C6X H6X 0.9500
S3 O3 1.438(3)
S3 O4 1.446(3)
S3 N1 1.625(3)
S3 C6 1.757(3)
O2 C20 1.362(6)
O2 C13 1.453(4)
O1 C20 1.189(7)
N1 C5 1.467(5)
N1 C1 1.482(4)
N2 C4 1.471(5)
N2 H2N 0.8999(15)
N2 H2M 0.9000(15)
C1 C13 1.536(5)
C1 C2 1.536(5)
C1 H1 1.0000
C2 C3 1.522(6)
C2 H2A 0.9900
C2 H2B 0.9900
C3 C4 1.533(6)
C3 H3A 0.9900
C3 H3B 0.9900
C4 C5 1.509(6)
C4 H4 1.0000
C5 H5A 0.9900
C5 H5B 0.9900
C6 C7 1.375(6)
C6 C11 1.384(5)
C7 C8 1.388(5)
C7 H7 0.9500
C8 C9 1.384(7)
C8 H8 0.9500
C9 C10 1.368(7)
C9 C12 1.520(6)
C10 C11 1.390(6)
C10 H10 0.9500
C11 H11 0.9500
C12 H12A 0.9800
C12 H12B 0.9800
C12 H12C 0.9800
C13 C14 1.498(5)
C13 H13 1.0000
C14 C19 1.386(6)
C14 C15 1.388(7)
C15 C16 1.394(7)
C15 H15 0.9500
C16 C17 1.377(9)
C16 H16 0.9500
C17 C18 1.360(9)
C17 H17 0.9500
C18 C19 1.375(7)
C18 H18 0.9500
C19 H19 0.9500
C20 C21 1.504(6)
C21 H21A 0.9800
C21 H21B 0.9800
C21 H21C 0.9800

loop_
_geom_hbond_atom_site_label_D
_geom_hbond_atom_site_label_H
_geom_hbond_atom_site_label_A
_geom_hbond_distance_DH
_geom_hbond_distance_HA
_geom_hbond_distance_DA
_geom_hbond_angle_DHA
_geom_hbond_site_symmetry_A
C21 H21A O5S 0.98 2.48 3.368(9) 149.8 4_554
C13 H13 O3 1.00 2.55 3.536(5) 168.1 1_565
C5 H5A O5X 0.99 2.26 3.024(6) 133.1 .
C4 H4 O4 1.00 2.50 3.162(5) 123.0 .
C1 H1 O3 1.00 2.33 2.866(5) 112.3 .
N2 H2M O4 0.9000(15) 1.969(18) 2.838(5) 162(5) 1_565
N2 H2M S3 0.9000(15) 2.882(15) 3.765(4) 167(6) 1_565
N2 H2M O4 0.9000(15) 1.969(18) 2.838(5) 162(5) 1_565
C1M H1M3 O1 0.98 2.38 3.282(15) 152.9 3_546
C21 H21A O5S 0.98 2.48 3.368(9) 149.8 4_554
C13 H13 O3 1.00 2.55 3.536(5) 168.1 1_565
C5 H5A O5X 0.99 2.26 3.024(6) 133.1 .
C4 H4 O4 1.00 2.50 3.162(5) 123.0 .
C1 H1 O3 1.00 2.33 2.866(5) 112.3 .
N2 H2M O4 0.9000(15) 1.969(18) 2.838(5) 162(5) 1_565
N2 H2M S3 0.9000(15) 2.882(15) 3.765(4) 167(6) 1_565
N2 H2M O4 0.9000(15) 1.969(18) 2.838(5) 162(5) 1_565
C1M H1M3 O1 0.98 2.38 3.282(15) 152.9 3_546
C21 H21A O5S 0.98 2.48 3.368(9) 149.8 4_554
C13 H13 O3 1.00 2.55 3.536(5) 168.1 1_565
C5 H5A O5X 0.99 2.26 3.024(6) 133.1 .
C4 H4 O4 1.00 2.50 3.162(5) 123.0 .
C1 H1 O3 1.00 2.33 2.866(5) 112.3 .
N2 H2M O4 0.9000(15) 1.969(18) 2.838(5) 162(5) 1_565
N2 H2M S3 0.9000(15) 2.882(15) 3.765(4) 167(6) 1_565
N2 H2M O4 0.9000(15) 1.969(18) 2.838(5) 162(5) 1_565
C1M H1M3 O1 0.98 2.38 3.282(15) 152.9 3_546
C1M H1M3 O1 0.98 2.38 3.282(15) 152.9 3_546
N2 H2M O4 0.9000(15) 1.969(18) 2.838(5) 162(5) 1_565
N2 H2M S3 0.9000(15) 2.882(15) 3.765(4) 167(6) 1_565
N2 H2M O4 0.9000(15) 1.969(18) 2.838(5) 162(5) 1_565
C1 H1 O3 1.00 2.33 2.866(5) 112.3 .
C4 H4 O4 1.00 2.50 3.162(5) 123.0 .
C5 H5A O5X 0.99 2.26 3.024(6) 133.1 .
C13 H13 O3 1.00 2.55 3.536(5) 168.1 1_565
C21 H21A O5S 0.98 2.48 3.368(9) 149.8 4_554
C1M H1M3 O1 0.98 2.38 3.282(15) 152.9 3_546
N2 H2M O4 0.9000(15) 1.969(18) 2.838(5) 162(5) 1_565
N2 H2M S3 0.9000(15) 2.882(15) 3.765(4) 167(6) 1_565
N2 H2M O4 0.9000(15) 1.969(18) 2.838(5) 162(5) 1_565
C1 H1 O3 1.00 2.33 2.866(5) 112.3 .
C4 H4 O4 1.00 2.50 3.162(5) 123.0 .
C5 H5A O5X 0.99 2.26 3.024(6) 133.1 .
C13 H13 O3 1.00 2.55 3.536(5) 168.1 1_565
C21 H21A O5S 0.98 2.48 3.368(9) 149.8 4_554
C1M H1M3 O1 0.98 2.38 3.282(15) 152.9 3_546
N2 H2M O4 0.9000(15) 1.969(18) 2.838(5) 162(5) 1_565
N2 H2M S3 0.9000(15) 2.882(15) 3.765(4) 167(6) 1_565
N2 H2M O4 0.9000(15) 1.969(18) 2.838(5) 162(5) 1_565
C1 H1 O3 1.00 2.33 2.866(5) 112.3 .
C4 H4 O4 1.00 2.50 3.162(5) 123.0 .
C5 H5A O5X 0.99 2.26 3.024(6) 133.1 .
C13 H13 O3 1.00 2.55 3.536(5) 168.1 1_565
C21 H21A O5S 0.98 2.48 3.368(9) 149.8 4_554
